data_2218594
loop_
_publ_author_name
'Zhou, Zhi'

_publ_section_title
;
 <i>N</i>'-(5-Bromo-2-methoxybenzylidene)-3-hydroxybenzohydrazide
 methanol hemisolvate
;
_journal_coeditor_code AT2575
_journal_issue 7
_journal_name_full 'Acta Crystallographica Section E'
_journal_page_first o1298
_journal_paper_doi 10.1107/S1600536808018205
_journal_volume 64
_journal_year 2008
_chemical_formula_iupac 'C15 H13 Br N2 O3, 0.5C H4 O'
_chemical_formula_moiety 'C15 H13 Br N2 O3, 0.5C H4 O'
_chemical_formula_sum 'C15.5 H15 Br N2 O3.5'
_chemical_formula_weight 365.21
_chemical_name_systematic
;
<i>N</i>'-(5-Bromo-2-methoxybenzylidene)-3-hydroxybenzohydrazide methanol
hemisolvate
;
_space_group_IT_number 14
_symmetry_cell_setting monoclinic
_symmetry_space_group_name_Hall '-P 2yn'
_symmetry_space_group_name_H-M 'P 1 21/n 1'
_atom_sites_solution_hydrogens geom
_atom_sites_solution_primary direct
_atom_sites_solution_secondary difmap
_audit_creation_method SHELXL-97
_cell_angle_alpha 90.00
_cell_angle_beta 93.706(3)
_cell_angle_gamma 90.00
_cell_formula_units_Z 8
_cell_length_a 12.906(2)
_cell_length_b 11.177(2)
_cell_length_c 22.607(3)
_cell_measurement_reflns_used 1690
_cell_measurement_temperature 298(2)
_cell_measurement_theta_max 24.1
_cell_measurement_theta_min 2.4
_cell_volume 3254.2(9)
_computing_cell_refinement 'SAINT (Bruker, 2007)'
_computing_data_collection 'SMART (Bruker, 2007)'
_computing_data_reduction 'SAINT (Bruker, 2007)'
_computing_molecular_graphics 'SHELXTL (Sheldrick, 2008)'
_computing_publication_material 'SHELXTL (Sheldrick, 2008)'
_computing_structure_refinement 'SHELXTL (Sheldrick, 2008)'
_computing_structure_solution 'SHELXTL (Sheldrick, 2008)'
_diffrn_ambient_temperature 298(2)
_diffrn_measured_fraction_theta_full 0.996
_diffrn_measured_fraction_theta_max 0.996
_diffrn_measurement_device_type 'Bruker SMART CCD area-detector'
_diffrn_measurement_method \w
_diffrn_radiation_monochromator graphite
_diffrn_radiation_source 'fine-focus sealed tube'
_diffrn_radiation_type MoK\a
_diffrn_radiation_wavelength 0.71073
_diffrn_reflns_av_R_equivalents 0.1043
_diffrn_reflns_av_sigmaI/netI 0.1375
_diffrn_reflns_limit_h_max 16
_diffrn_reflns_limit_h_min -16
_diffrn_reflns_limit_k_max 14
_diffrn_reflns_limit_k_min -13
_diffrn_reflns_limit_l_max 27
_diffrn_reflns_limit_l_min -28
_diffrn_reflns_number 21623
_diffrn_reflns_theta_full 26.50
_diffrn_reflns_theta_max 26.50
_diffrn_reflns_theta_min 1.77
_diffrn_standards_number 0
_exptl_absorpt_coefficient_mu 2.542
_exptl_absorpt_correction_T_max 0.6718
_exptl_absorpt_correction_T_min 0.6303
_exptl_absorpt_correction_type multi-scan
_exptl_absorpt_process_details '(SADABS; Bruker, 2001)'
_exptl_crystal_colour colourless
_exptl_crystal_density_diffrn 1.491
_exptl_crystal_density_method 'not measured'
_exptl_crystal_description block
_exptl_crystal_F_000 1480
_exptl_crystal_size_max 0.20
_exptl_crystal_size_mid 0.18
_exptl_crystal_size_min 0.17
_refine_diff_density_max 0.510
_refine_diff_density_min -0.469
_refine_ls_extinction_method none
_refine_ls_goodness_of_fit_ref 0.977
_refine_ls_hydrogen_treatment mixed
_refine_ls_matrix_type full
_refine_ls_number_parameters 409
_refine_ls_number_reflns 6725
_refine_ls_number_restraints 2
_refine_ls_restrained_S_all 0.977
_refine_ls_R_factor_all 0.1866
_refine_ls_R_factor_gt 0.0613
_refine_ls_shift/su_max 0.001
_refine_ls_shift/su_mean 0.000
_refine_ls_structure_factor_coef Fsqd
_refine_ls_weighting_details 'calc w=1/[\s^2^(Fo^2^)+(0.0522P)^2^] where P=(Fo^2^+2Fc^2^)/3'
_refine_ls_weighting_scheme calc
_refine_ls_wR_factor_gt 0.1254
_refine_ls_wR_factor_ref 0.1699
_reflns_number_gt 2610
_reflns_number_total 6725
_reflns_threshold_expression I>2\s(I)
_cod_data_source_file at2575.cif
_cod_data_source_block I
_cod_original_cell_volume 3254.3(9)
_cod_original_sg_symbol_H-M 'P 21/n'
_cod_original_formula_sum 'C15.5 H15 Br1 N2 O3.5'
_cod_database_code 2218594
_cod_database_fobs_code 2218594

loop_
_symmetry_equiv_pos_as_xyz
'x, y, z'
'-x+1/2, y+1/2, -z+1/2'
'-x, -y, -z'
'x-1/2, -y-1/2, z-1/2'

loop_
_atom_site_type_symbol
_atom_site_label
_atom_site_fract_x
_atom_site_fract_y
_atom_site_fract_z
_atom_site_U_iso_or_equiv
_atom_site_adp_type
_atom_site_calc_flag
_atom_site_refinement_flags
_atom_site_occupancy
Br Br1 0.89733(6) -0.03746(6) 0.19990(3) 0.0896(3) Uani d . 1
Br Br2 -0.27606(8) 0.47236(11) 0.74505(4) 0.1632(5) Uani d . 1
O O1 0.4978(3) -0.1249(3) 0.31384(17) 0.0705(11) Uani d . 1
O O2 0.8013(2) 0.2809(3) 0.44744(14) 0.0499(9) Uani d . 1
O O3 0.6978(3) 0.6557(3) 0.55948(18) 0.0680(11) Uani d . 1
H H3 0.7389 0.6728 0.5346 0.102 Uiso calc R 1
O O4 0.1231(4) 0.3770(4) 0.6320(2) 0.0868(14) Uani d . 1
O O5 -0.1758(3) 0.7734(3) 0.48927(15) 0.0563(10) Uani d . 1
O O6 -0.0715(3) 1.1472(3) 0.37821(15) 0.0551(10) Uani d . 1
H H6 -0.1226 1.1603 0.3970 0.083 Uiso calc R 1
O O7 0.5718(3) 0.8519(4) 0.5649(3) 0.0984(16) Uani d . 1
H H7 0.6018 0.7923 0.5537 0.148 Uiso calc R 1
N N1 0.6877(3) 0.1219(3) 0.38704(17) 0.0435(10) Uani d . 1
N N2 0.6465(3) 0.1906(4) 0.43049(18) 0.0454(11) Uani d D 1
N N3 -0.0639(3) 0.6176(4) 0.55665(18) 0.0489(11) Uani d . 1
N N4 -0.0209(3) 0.6887(4) 0.51548(18) 0.0448(11) Uani d D 1
C C1 0.6526(4) -0.0203(5) 0.3091(2) 0.0476(14) Uani d . 1
C C2 0.5840(4) -0.1083(5) 0.2848(2) 0.0494(14) Uani d . 1
C C3 0.6097(5) -0.1693(5) 0.2347(2) 0.0599(16) Uani d . 1
H H3A 0.5641 -0.2261 0.2179 0.072 Uiso calc R 1
C C4 0.7018(5) -0.1475(5) 0.2094(2) 0.0623(16) Uani d . 1
H H4 0.7181 -0.1892 0.1756 0.075 Uiso calc R 1
C C5 0.7690(4) -0.0647(5) 0.2338(2) 0.0532(15) Uani d . 1
C C6 0.7453(4) -0.0001(4) 0.2831(2) 0.0466(14) Uani d . 1
H H6A 0.7916 0.0571 0.2990 0.056 Uiso calc R 1
C C7 0.4258(4) -0.2131(5) 0.2916(3) 0.0795(19) Uani d . 1
H H7A 0.4041 -0.1949 0.2512 0.119 Uiso calc R 1
H H7B 0.3664 -0.2133 0.3151 0.119 Uiso calc R 1
H H7C 0.4582 -0.2904 0.2936 0.119 Uiso calc R 1
C C8 0.6233(4) 0.0517(5) 0.3595(2) 0.0485(14) Uani d . 1
H H8 0.5560 0.0460 0.3717 0.058 Uiso calc R 1
C C9 0.7095(4) 0.2717(4) 0.4583(2) 0.0403(12) Uani d . 1
C C10 0.6619(4) 0.3512(4) 0.5019(2) 0.0424(13) Uani d . 1
C C11 0.7043(4) 0.4646(4) 0.5105(2) 0.0441(13) Uani d . 1
H H11 0.7613 0.4877 0.4901 0.053 Uiso calc R 1
C C12 0.6614(4) 0.5429(5) 0.5494(2) 0.0475(13) Uani d . 1
C C13 0.5772(4) 0.5085(5) 0.5794(2) 0.0562(15) Uani d . 1
H H13 0.5487 0.5610 0.6058 0.067 Uiso calc R 1
C C14 0.5352(4) 0.3978(5) 0.5707(2) 0.0610(16) Uani d . 1
H H14 0.4775 0.3758 0.5908 0.073 Uiso calc R 1
C C15 0.5772(4) 0.3173(5) 0.5321(2) 0.0533(15) Uani d . 1
H H15 0.5486 0.2414 0.5267 0.064 Uiso calc R 1
C C16 0.0358(7) 0.3912(5) 0.6599(3) 0.075(2) Uani d . 1
C C17 -0.0323(5) 0.4802(5) 0.6358(2) 0.0563(16) Uani d . 1
C C18 -0.1248(5) 0.5010(5) 0.6608(3) 0.0716(19) Uani d . 1
H H18 -0.1693 0.5598 0.6448 0.086 Uiso calc R 1
C C19 -0.1527(7) 0.4368(8) 0.7089(3) 0.105(3) Uani d . 1
C C20 -0.0841(10) 0.3495(9) 0.7327(4) 0.134(5) Uani d . 1
H H20 -0.1013 0.3062 0.7658 0.161 Uiso calc R 1
C C21 0.0056(9) 0.3278(7) 0.7085(3) 0.116(4) Uani d . 1
H H21 0.0491 0.2684 0.7247 0.140 Uiso calc R 1
C C22 0.1976(6) 0.2885(6) 0.6549(3) 0.125(3) Uani d . 1
H H22A 0.2229 0.3105 0.6942 0.187 Uiso calc R 1
H H22B 0.2546 0.2846 0.6297 0.187 Uiso calc R 1
H H22C 0.1645 0.2116 0.6559 0.187 Uiso calc R 1
C C23 0.0025(4) 0.5525(4) 0.5873(2) 0.0501(14) Uani d . 1
H H23 0.0719 0.5518 0.5784 0.060 Uiso calc R 1
C C24 -0.0810(4) 0.7700(4) 0.4857(2) 0.0422(13) Uani d . 1
C C25 -0.0264(4) 0.8531(4) 0.4470(2) 0.0411(13) Uani d . 1
C C26 -0.0762(4) 0.9601(4) 0.43118(19) 0.0412(12) Uani d . 1
H H26 -0.1412 0.9771 0.4445 0.049 Uiso calc R 1
C C27 -0.0283(4) 1.0406(5) 0.3956(2) 0.0429(13) Uani d . 1
C C28 0.0680(4) 1.0164(5) 0.3763(2) 0.0561(15) Uani d . 1
H H28 0.1007 1.0720 0.3532 0.067 Uiso calc R 1
C C29 0.1162(4) 0.9099(5) 0.3910(2) 0.0577(15) Uani d . 1
H H29 0.1806 0.8927 0.3768 0.069 Uiso calc R 1
C C30 0.0696(4) 0.8282(4) 0.4267(2) 0.0455(13) Uani d . 1
H H30 0.1030 0.7568 0.4370 0.055 Uiso calc R 1
C C31 0.6289(6) 0.9488(7) 0.5556(5) 0.173(5) Uani d . 1
H H31A 0.5889 1.0194 0.5622 0.260 Uiso calc R 1
H H31B 0.6491 0.9484 0.5154 0.260 Uiso calc R 1
H H31C 0.6898 0.9483 0.5823 0.260 Uiso calc R 1
H H2 0.5782(11) 0.183(5) 0.434(2) 0.080 Uiso d D 1
H H4A 0.0489(9) 0.695(5) 0.520(2) 0.080 Uiso d D 1

loop_
_atom_site_aniso_label
_atom_site_aniso_U_11
_atom_site_aniso_U_22
_atom_site_aniso_U_33
_atom_site_aniso_U_12
_atom_site_aniso_U_13
_atom_site_aniso_U_23
Br1 0.1071(6) 0.0787(5) 0.0892(5) 0.0026(4) 0.0552(4) 0.0009(4)
Br2 0.1725(10) 0.2271(12) 0.0980(7) -0.1320(9) 0.0695(6) -0.0473(7)
O1 0.057(3) 0.071(3) 0.084(3) -0.018(2) 0.008(2) -0.022(2)
O2 0.035(2) 0.056(2) 0.059(2) 0.0003(18) 0.0038(17) -0.0118(18)
O3 0.067(3) 0.046(2) 0.096(3) -0.010(2) 0.042(2) -0.018(2)
O4 0.119(4) 0.055(3) 0.082(3) 0.019(3) -0.028(3) 0.003(2)
O5 0.040(2) 0.060(2) 0.070(3) 0.0084(19) 0.0117(19) 0.0173(19)
O6 0.061(3) 0.046(2) 0.060(2) 0.0045(19) 0.0187(19) 0.0093(19)
O7 0.047(3) 0.057(3) 0.193(5) -0.005(2) 0.028(3) -0.036(3)
N1 0.047(3) 0.036(3) 0.048(3) 0.000(2) 0.004(2) -0.008(2)
N2 0.039(3) 0.044(3) 0.054(3) -0.006(2) 0.012(2) -0.017(2)
N3 0.049(3) 0.046(3) 0.052(3) -0.010(2) 0.005(2) -0.001(2)
N4 0.033(3) 0.048(3) 0.054(3) -0.004(2) 0.004(2) 0.011(2)
C1 0.060(4) 0.041(3) 0.042(3) 0.002(3) 0.000(3) 0.001(3)
C2 0.055(4) 0.041(3) 0.051(4) 0.007(3) -0.004(3) -0.006(3)
C3 0.081(5) 0.045(4) 0.051(4) 0.001(3) -0.011(3) -0.006(3)
C4 0.094(5) 0.046(4) 0.047(4) 0.002(4) 0.012(3) -0.009(3)
C5 0.073(4) 0.043(4) 0.046(3) 0.000(3) 0.019(3) 0.005(3)
C6 0.054(4) 0.036(3) 0.050(3) -0.002(3) 0.002(3) 0.002(3)
C7 0.056(4) 0.071(4) 0.110(5) -0.014(4) -0.009(4) 0.000(4)
C8 0.045(3) 0.049(4) 0.053(3) -0.001(3) 0.014(3) -0.004(3)
C9 0.041(3) 0.036(3) 0.044(3) 0.002(3) 0.004(3) 0.001(3)
C10 0.038(3) 0.042(3) 0.047(3) 0.002(3) 0.004(2) -0.005(3)
C11 0.034(3) 0.045(3) 0.054(3) 0.000(3) 0.011(2) -0.004(3)
C12 0.042(3) 0.043(3) 0.059(3) -0.002(3) 0.015(3) -0.007(3)
C13 0.064(4) 0.050(4) 0.058(4) -0.003(3) 0.025(3) -0.018(3)
C14 0.064(4) 0.065(4) 0.057(4) -0.011(3) 0.028(3) -0.013(3)
C15 0.059(4) 0.049(4) 0.053(4) -0.020(3) 0.013(3) -0.011(3)
C16 0.134(7) 0.033(4) 0.055(5) -0.025(4) -0.021(5) 0.008(3)
C17 0.075(4) 0.049(4) 0.044(4) -0.025(3) -0.002(3) 0.003(3)
C18 0.096(5) 0.069(5) 0.048(4) -0.043(4) -0.002(4) -0.001(3)
C19 0.151(8) 0.114(7) 0.050(5) -0.074(6) 0.016(5) -0.008(5)
C20 0.235(15) 0.115(9) 0.052(6) -0.108(10) 0.002(7) 0.018(5)
C21 0.219(12) 0.061(5) 0.063(6) -0.039(7) -0.034(6) 0.020(5)
C22 0.175(8) 0.067(5) 0.120(6) 0.046(5) -0.082(6) -0.020(4)
C23 0.054(4) 0.042(3) 0.054(4) -0.001(3) 0.002(3) 0.001(3)
C24 0.038(3) 0.041(3) 0.047(3) -0.001(3) 0.001(3) -0.004(3)
C25 0.040(3) 0.042(3) 0.041(3) -0.006(3) 0.002(2) -0.001(3)
C26 0.040(3) 0.048(3) 0.035(3) 0.000(3) 0.000(2) -0.003(3)
C27 0.050(3) 0.038(3) 0.042(3) 0.002(3) 0.005(3) -0.002(3)
C28 0.051(4) 0.057(4) 0.062(4) -0.004(3) 0.018(3) 0.010(3)
C29 0.043(3) 0.061(4) 0.071(4) 0.003(3) 0.022(3) 0.005(3)
C30 0.038(3) 0.046(3) 0.052(3) 0.009(3) 0.005(3) 0.000(3)
C31 0.093(6) 0.077(6) 0.357(15) -0.022(5) 0.076(8) -0.013(8)

loop_
_atom_type_symbol
_atom_type_description
_atom_type_scat_dispersion_real
_atom_type_scat_dispersion_imag
_atom_type_scat_source
C C 0.0033 0.0016 'International Tables Vol C Tables 4.2.6.8 and 6.1.1.4'
H H 0.0000 0.0000 'International Tables Vol C Tables 4.2.6.8 and 6.1.1.4'
N N 0.0061 0.0033 'International Tables Vol C Tables 4.2.6.8 and 6.1.1.4'
O O 0.0106 0.0060 'International Tables Vol C Tables 4.2.6.8 and 6.1.1.4'
Br Br -0.2901 2.4595 'International Tables Vol C Tables 4.2.6.8 and 6.1.1.4'

loop_
_geom_angle_atom_site_label_1
_geom_angle_atom_site_label_2
_geom_angle_atom_site_label_3
_geom_angle
C2 O1 C7 117.8(4)
C12 O3 H3 109.5
C16 O4 C22 118.1(6)
C27 O6 H6 109.5
C31 O7 H7 109.5
C8 N1 N2 114.9(4)
C9 N2 N1 117.3(4)
C9 N2 H2 126(3)
N1 N2 H2 116(3)
C23 N3 N4 114.1(4)
C24 N4 N3 119.1(4)
C24 N4 H4A 123(3)
N3 N4 H4A 115(3)
C6 C1 C2 119.1(5)
C6 C1 C8 120.9(5)
C2 C1 C8 119.9(5)
O1 C2 C3 125.8(5)
O1 C2 C1 115.2(5)
C3 C2 C1 119.1(5)
C4 C3 C2 120.9(5)
C4 C3 H3A 119.5
C2 C3 H3A 119.5
C5 C4 C3 119.9(5)
C5 C4 H4 120.1
C3 C4 H4 120.1
C4 C5 C6 121.0(5)
C4 C5 Br1 119.8(4)
C6 C5 Br1 119.2(4)
C5 C6 C1 120.0(5)
C5 C6 H6A 120.0
C1 C6 H6A 120.0
O1 C7 H7A 109.5
O1 C7 H7B 109.5
H7A C7 H7B 109.5
O1 C7 H7C 109.5
H7A C7 H7C 109.5
H7B C7 H7C 109.5
N1 C8 C1 121.7(5)
N1 C8 H8 119.2
C1 C8 H8 119.2
O2 C9 N2 121.6(5)
O2 C9 C10 121.7(5)
N2 C9 C10 116.7(4)
C15 C10 C11 119.9(4)
C15 C10 C9 122.5(5)
C11 C10 C9 117.5(4)
C12 C11 C10 119.8(5)
C12 C11 H11 120.1
C10 C11 H11 120.1
O3 C12 C13 117.0(5)
O3 C12 C11 123.1(5)
C13 C12 C11 119.9(5)
C14 C13 C12 120.3(5)
C14 C13 H13 119.8
C12 C13 H13 119.8
C13 C14 C15 120.8(5)
C13 C14 H14 119.6
C15 C14 H14 119.6
C10 C15 C14 119.2(5)
C10 C15 H15 120.4
C14 C15 H15 120.4
O4 C16 C21 127.1(8)
O4 C16 C17 115.0(6)
C21 C16 C17 117.8(8)
C18 C17 C16 119.7(6)
C18 C17 C23 122.3(6)
C16 C17 C23 117.9(6)
C19 C18 C17 121.2(7)
C19 C18 H18 119.4
C17 C18 H18 119.4
C18 C19 C20 118.5(9)
C18 C19 Br2 120.6(8)
C20 C19 Br2 120.8(7)
C21 C20 C19 120.8(9)
C21 C20 H20 119.6
C19 C20 H20 119.6
C20 C21 C16 121.9(10)
C20 C21 H21 119.0
C16 C21 H21 119.0
O4 C22 H22A 109.5
O4 C22 H22B 109.5
H22A C22 H22B 109.5
O4 C22 H22C 109.5
H22A C22 H22C 109.5
H22B C22 H22C 109.5
N3 C23 C17 119.4(5)
N3 C23 H23 120.3
C17 C23 H23 120.3
O5 C24 N4 122.0(5)
O5 C24 C25 122.1(5)
N4 C24 C25 116.0(5)
C30 C25 C26 119.9(5)
C30 C25 C24 122.8(5)
C26 C25 C24 117.4(4)
C27 C26 C25 119.6(5)
C27 C26 H26 120.2
C25 C26 H26 120.2
O6 C27 C28 116.3(5)
O6 C27 C26 123.3(5)
C28 C27 C26 120.4(5)
C27 C28 C29 120.0(5)
C27 C28 H28 120.0
C29 C28 H28 120.0
C28 C29 C30 120.4(5)
C28 C29 H29 119.8
C30 C29 H29 119.8
C25 C30 C29 119.7(5)
C25 C30 H30 120.1
C29 C30 H30 120.1
O7 C31 H31A 109.5
O7 C31 H31B 109.5
H31A C31 H31B 109.5
O7 C31 H31C 109.5
H31A C31 H31C 109.5
H31B C31 H31C 109.5

loop_
_geom_bond_atom_site_label_1
_geom_bond_atom_site_label_2
_geom_bond_distance
Br1 C5 1.893(5)
Br2 C19 1.879(9)
O1 C2 1.342(6)
O1 C7 1.423(6)
O2 C9 1.230(5)
O3 C12 1.360(5)
O3 H3 0.8200
O4 C16 1.336(8)
O4 C22 1.452(6)
O5 C24 1.233(5)
O6 C27 1.363(5)
O6 H6 0.8200
O7 C31 1.335(7)
O7 H7 0.8200
N1 C8 1.276(5)
N1 N2 1.379(5)
N2 C9 1.346(6)
N2 H2 0.894(10)
N3 C23 1.290(6)
N3 N4 1.369(5)
N4 C24 1.347(6)
N4 H4A 0.902(10)
C1 C6 1.384(7)
C1 C2 1.411(7)
C1 C8 1.465(7)
C2 C3 1.380(7)
C3 C4 1.374(7)
C3 H3A 0.9300
C4 C5 1.361(7)
C4 H4 0.9300
C5 C6 1.380(7)
C6 H6A 0.9300
C7 H7A 0.9600
C7 H7B 0.9600
C7 H7C 0.9600
C8 H8 0.9300
C9 C10 1.489(6)
C10 C15 1.379(6)
C10 C11 1.389(6)
C11 C12 1.382(6)
C11 H11 0.9300
C12 C13 1.372(7)
C13 C14 1.360(7)
C13 H13 0.9300
C14 C15 1.387(7)
C14 H14 0.9300
C15 H15 0.9300
C16 C21 1.384(9)
C16 C17 1.413(8)
C17 C18 1.374(8)
C17 C23 1.456(7)
C18 C19 1.370(9)
C18 H18 0.9300
C19 C20 1.401(12)
C20 C21 1.335(12)
C20 H20 0.9300
C21 H21 0.9300
C22 H22A 0.9600
C22 H22B 0.9600
C22 H22C 0.9600
C23 H23 0.9300
C24 C25 1.484(6)
C25 C30 1.377(6)
C25 C26 1.393(6)
C26 C27 1.380(6)
C26 H26 0.9300
C27 C28 1.371(7)
C28 C29 1.374(7)
C28 H28 0.9300
C29 C30 1.382(6)
C29 H29 0.9300
C30 H30 0.9300
C31 H31A 0.9600
C31 H31B 0.9600
C31 H31C 0.9600

loop_
_geom_hbond_atom_site_label_D
_geom_hbond_atom_site_label_H
_geom_hbond_atom_site_label_A
_geom_hbond_site_symmetry_A
_geom_hbond_distance_DH
_geom_hbond_distance_HA
_geom_hbond_distance_DA
_geom_hbond_angle_DHA
N4 H4A O2 3_666 0.902(10) 2.045(18) 2.923(5) 164(5)
N2 H2 O7 3_666 0.894(10) 1.977(13) 2.866(5) 173(5)
O7 H7 O3 . 0.82 1.96 2.737(5) 156.8
O6 H6 N1 1_465 0.82 2.48 3.140(5) 138.0
O6 H6 O2 1_465 0.82 2.06 2.777(5) 146.4
O3 H3 N3 1_655 0.82 2.64 3.110(6) 118.4
O3 H3 O5 1_655 0.82 1.92 2.692(5) 157.4

loop_
_cod_related_entry_id
_cod_related_entry_database
_cod_related_entry_code
1 ChemSpider 30655517
